data_7154648
loop_
_publ_author_name
'Sun, Jinwei'
'Wang, Fuyao'
'Shen, Yongmiao'
'Zhi, Huizhen'
'Wu, Hui'
'Liu, Yun'

_publ_section_title
;
 Palladium-catalyzed direct and regioselective C-H acyloxylation of
 indolizines.
;
_journal_issue 40
_journal_name_full 'Organic &amp; biomolecular chemistry'
_journal_page_first 10236
_journal_page_last 10243
_journal_paper_doi 10.1039/c5ob01359c
_journal_volume 13
_journal_year 2015
_chemical_formula_sum 'C21 H14 Cl N O3'
_chemical_formula_weight 363.78
_chemical_name_systematic
; 
 ? 
;
_space_group_IT_number 33
_symmetry_cell_setting orthorhombic
_symmetry_space_group_name_Hall 'P 2c -2n'
_symmetry_space_group_name_H-M 'P n a 21'
_atom_sites_solution_hydrogens geom
_atom_sites_solution_primary direct
_atom_sites_solution_secondary difmap
_audit_creation_method SHELXL-97
_audit_update_record
;
2015-02-13 deposited with the CCDC.
2015-08-18 downloaded from the CCDC.
;
_cell_angle_alpha 90.00
_cell_angle_beta 90.00
_cell_angle_gamma 90.00
_cell_formula_units_Z 8
_cell_length_a 18.6725(14)
_cell_length_b 9.6689(7)
_cell_length_c 19.3848(14)
_cell_measurement_temperature 296(2)
_cell_volume 3499.8(4)
_computing_structure_refinement 'SHELXL-97 (Sheldrick, 1997)'
_computing_structure_solution 'SHELXS-97 (Sheldrick, 1990)'
_diffrn_ambient_temperature 296(2)
_diffrn_measured_fraction_theta_full 0.995
_diffrn_measured_fraction_theta_max 0.995
_diffrn_radiation_monochromator graphite
_diffrn_radiation_source 'fine-focus sealed tube'
_diffrn_radiation_type MoK\a
_diffrn_radiation_wavelength 0.71073
_diffrn_reflns_av_R_equivalents 0.0267
_diffrn_reflns_av_sigmaI/netI 0.0176
_diffrn_reflns_limit_h_max 21
_diffrn_reflns_limit_h_min -22
_diffrn_reflns_limit_k_max 10
_diffrn_reflns_limit_k_min -11
_diffrn_reflns_limit_l_max 23
_diffrn_reflns_limit_l_min -23
_diffrn_reflns_number 38173
_diffrn_reflns_theta_full 25.01
_diffrn_reflns_theta_max 25.01
_diffrn_reflns_theta_min 2.35
_exptl_absorpt_coefficient_mu 0.239
_exptl_absorpt_correction_T_max 0.9538
_exptl_absorpt_correction_T_min 0.9318
_exptl_crystal_colour yellow
_exptl_crystal_density_diffrn 1.381
_exptl_crystal_density_method 'not measured'
_exptl_crystal_description block
_exptl_crystal_F_000 1504
_exptl_crystal_size_max 0.30
_exptl_crystal_size_mid 0.20
_exptl_crystal_size_min 0.20
_refine_diff_density_max 0.330
_refine_diff_density_min -0.339
_refine_diff_density_rms 0.044
_refine_ls_extinction_method none
_refine_ls_goodness_of_fit_ref 1.080
_refine_ls_hydrogen_treatment mixed
_refine_ls_matrix_type full
_refine_ls_number_parameters 471
_refine_ls_number_reflns 6120
_refine_ls_number_restraints 2
_refine_ls_restrained_S_all 1.080
_refine_ls_R_factor_all 0.0460
_refine_ls_R_factor_gt 0.0400
_refine_ls_shift/su_max 0.007
_refine_ls_shift/su_mean 0.000
_refine_ls_structure_factor_coef Fsqd
_refine_ls_weighting_details 'calc w=1/[\s^2^(Fo^2^)+(0.0561P)^2^+0.9334P] where P=(Fo^2^+2Fc^2^)/3'
_refine_ls_weighting_scheme calc
_refine_ls_wR_factor_gt 0.1021
_refine_ls_wR_factor_ref 0.1088
_reflns_number_gt 5527
_reflns_number_total 6120
_reflns_threshold_expression >2sigma(I)
_cod_data_source_file c5ob01359c2.cif
_cod_data_source_block a
_cod_depositor_comments
;
The following automatic conversions were performed:

'_symmetry_cell_setting' value 'Orthorhombic' changed to
'orthorhombic' according to
/usr/data/users/saulius/crontab/automatic-downloads/rss-feeds/RSC/lib/dictionaries/cif_core.dic
dictionary named 'cif_core.dic' version 2.4.2 from 2011-04-26.

Automatic conversion script
Id: cif_fix_values 3271 2015-04-21 07:52:19Z andrius 

 Adding full bibliography for 7154648.cif.
;
_cod_original_sg_symbol_H-M Pna2(1)
_cod_database_code 7154648

loop_
_symmetry_equiv_pos_as_xyz
'x, y, z'
'-x, -y, z+1/2'
'x+1/2, -y+1/2, z'
'-x+1/2, y+1/2, z+1/2'

loop_
_atom_site_label
_atom_site_type_symbol
_atom_site_fract_x
_atom_site_fract_y
_atom_site_fract_z
_atom_site_U_iso_or_equiv
_atom_site_adp_type
_atom_site_occupancy
_atom_site_symmetry_multiplicity
_atom_site_calc_flag
_atom_site_refinement_flags
Cl1 Cl 0.80270(5) 0.66689(11) 0.54093(4) 0.0847(3) Uani 1 1 d .
Cl2 Cl 0.44815(6) 0.18991(13) 1.00140(5) 0.0987(4) Uani 1 1 d .
O1 O 0.53873(12) 0.7697(2) 0.76853(12) 0.0561(5) Uani 1 1 d .
O4 O 0.71543(12) 0.2623(2) 0.77445(13) 0.0605(6) Uani 1 1 d .
N1 N 0.48039(10) 0.5014(2) 0.81325(10) 0.0405(4) Uani 1 1 d .
O5 O 0.79773(11) -0.2923(2) 0.84858(15) 0.0722(7) Uani 1 1 d .
N2 N 0.77076(11) -0.0101(2) 0.73520(11) 0.0476(5) Uani 1 1 d .
O2 O 0.45099(10) 0.2116(2) 0.70489(12) 0.0578(5) Uani 1 1 d .
C14 C 0.62908(13) 0.6635(2) 0.70213(13) 0.0421(5) Uani 1 1 d .
C35 C 0.62315(13) 0.1655(2) 0.84284(14) 0.0441(5) Uani 1 1 d .
C9 C 0.44531(12) 0.3799(2) 0.79462(13) 0.0418(5) Uani 1 1 d .
C11 C 0.53313(13) 0.4177(2) 0.71741(14) 0.0448(5) Uani 1 1 d .
H11 H 0.5635 0.4069 0.6798 0.054 Uiso 1 1 calc R
C36 C 0.57142(14) 0.0623(3) 0.84631(16) 0.0529(6) Uani 1 1 d .
H36 H 0.5737 -0.0130 0.8165 0.063 Uiso 1 1 calc R
C32 C 0.71636(14) -0.0871(3) 0.83112(16) 0.0543(7) Uani 1 1 d .
H32 H 0.6853 -0.0959 0.8683 0.065 Uiso 1 1 calc R
C1 C 0.46371(14) 0.5652(3) 0.87671(13) 0.0446(6) Uani 1 1 d .
C31 C 0.77117(14) -0.1782(3) 0.81375(18) 0.0537(7) Uani 1 1 d .
C17 C 0.73767(15) 0.6690(3) 0.60543(15) 0.0537(7) Uani 1 1 d .
C33 C 0.71638(13) 0.0196(3) 0.78273(14) 0.0489(6) Uani 1 1 d .
C34 C 0.68671(14) 0.1571(3) 0.79545(14) 0.0475(6) Uani 1 1 d .
C10 C 0.47874(13) 0.3284(2) 0.73671(14) 0.0453(6) Uani 1 1 d .
C40 C 0.61681(16) 0.2804(3) 0.88426(16) 0.0531(7) Uani 1 1 d .
H40 H 0.6492 0.3528 0.8796 0.064 Uiso 1 1 calc R
C30 C 0.80482(13) -0.1312(3) 0.75556(17) 0.0529(7) Uani 1 1 d .
C12 C 0.53422(12) 0.5267(2) 0.76453(13) 0.0424(5) Uani 1 1 d .
C15 C 0.67886(13) 0.5572(2) 0.69939(14) 0.0472(6) Uani 1 1 d .
H15 H 0.6753 0.4840 0.7303 0.057 Uiso 1 1 calc R
C13 C 0.56583(13) 0.6618(2) 0.74980(13) 0.0426(5) Uani 1 1 d .
C38 C 0.51399(17) 0.1827(3) 0.93766(16) 0.0623(8) Uani 1 1 d .
C8 C 0.38451(14) 0.3321(3) 0.83130(14) 0.0501(6) Uani 1 1 d .
H8 H 0.3601 0.2534 0.8168 0.060 Uiso 1 1 calc R
O3 O 0.55645(12) 0.1443(2) 0.66151(15) 0.0803(7) Uani 1 1 d .
C20 C 0.49391(16) 0.1264(3) 0.66918(15) 0.0534(6) Uani 1 1 d .
C23 C 0.74400(18) 0.1510(3) 0.64059(17) 0.0632(8) Uani 1 1 d .
H23 H 0.7009 0.1762 0.6611 0.076 Uiso 1 1 calc R
C6 C 0.40283(15) 0.5170(3) 0.91268(14) 0.0545(6) Uani 1 1 d .
O6 O 0.68968(13) -0.3723(3) 0.87622(14) 0.0815(7) Uani 1 1 d U
C19 C 0.63777(15) 0.7753(3) 0.65801(15) 0.0503(7) Uani 1 1 d .
H19 H 0.6065 0.8498 0.6611 0.060 Uiso 1 1 calc R
C16 C 0.73393(15) 0.5585(3) 0.65121(16) 0.0562(7) Uani 1 1 d .
H16 H 0.7674 0.4873 0.6496 0.067 Uiso 1 1 calc R
C41 C 0.75332(16) -0.3830(3) 0.87795(16) 0.0572(7) Uani 1 1 d U
C37 C 0.51652(16) 0.0714(3) 0.89407(17) 0.0614(7) Uani 1 1 d .
H37 H 0.4817 0.0028 0.8965 0.074 Uiso 1 1 calc R
C18 C 0.69167(16) 0.7778(3) 0.60999(15) 0.0557(7) Uani 1 1 d .
H18 H 0.6968 0.8534 0.5807 0.067 Uiso 1 1 calc R
C39 C 0.56229(17) 0.2891(3) 0.93299(16) 0.0620(8) Uani 1 1 d .
H39 H 0.5587 0.3656 0.9618 0.074 Uiso 1 1 calc R
C27 C 0.85067(16) 0.0065(3) 0.63798(16) 0.0594(7) Uani 1 1 d .
C2 C 0.50705(16) 0.6684(3) 0.90557(14) 0.0561(7) Uani 1 1 d .
H2 H 0.5485 0.6971 0.8832 0.067 Uiso 1 1 calc R
C28 C 0.88970(16) -0.1098(3) 0.66421(18) 0.0662(8) Uani 1 1 d .
H28 H 0.9319 -0.1372 0.6428 0.079 Uiso 1 1 calc R
C29 C 0.86593(15) -0.1787(3) 0.71888(18) 0.0598(8) Uani 1 1 d .
H29 H 0.8894 -0.2585 0.7332 0.072 Uiso 1 1 calc R
C7 C 0.36260(15) 0.4024(3) 0.88734(16) 0.0565(7) Uani 1 1 d .
H7 H 0.3208 0.3759 0.9098 0.068 Uiso 1 1 calc R
C22 C 0.78798(14) 0.0527(3) 0.67163(15) 0.0528(6) Uani 1 1 d .
C21 C 0.4527(2) 0.0060(4) 0.6420(2) 0.0864(11) Uani 1 1 d .
H21A H 0.4852 -0.0665 0.6294 0.130 Uiso 1 1 calc R
H21B H 0.4257 0.0340 0.6023 0.130 Uiso 1 1 calc R
H21C H 0.4205 -0.0270 0.6770 0.130 Uiso 1 1 calc R
C24 C 0.7650(2) 0.2107(5) 0.57912(19) 0.0812(10) Uani 1 1 d .
H24 H 0.7358 0.2766 0.5583 0.097 Uiso 1 1 calc R
C26 C 0.8704(2) 0.0729(4) 0.57648(18) 0.0770(10) Uani 1 1 d .
H26 H 0.9128 0.0474 0.5548 0.092 Uiso 1 1 calc R
C42 C 0.7940(2) -0.4949(3) 0.9123(2) 0.0900(11) Uani 1 1 d .
H42A H 0.7996 -0.5711 0.8811 0.135 Uiso 1 1 calc R
H42B H 0.7685 -0.5251 0.9526 0.135 Uiso 1 1 calc R
H42C H 0.8403 -0.4610 0.9256 0.135 Uiso 1 1 calc R
C5 C 0.38522(19) 0.5805(4) 0.97544(16) 0.0704(8) Uani 1 1 d .
H5 H 0.3448 0.5513 0.9994 0.084 Uiso 1 1 calc R
C4 C 0.4265(2) 0.6850(4) 1.00222(18) 0.0773(10) Uani 1 1 d .
H4 H 0.4135 0.7274 1.0434 0.093 Uiso 1 1 calc R
C3 C 0.4875(2) 0.7267(3) 0.96761(17) 0.0686(9) Uani 1 1 d .
H3 H 0.5159 0.7958 0.9866 0.082 Uiso 1 1 calc R
C25 C 0.8295(2) 0.1732(4) 0.54794(19) 0.0858(11) Uani 1 1 d .
H25 H 0.8443 0.2169 0.5077 0.103 Uiso 1 1 calc R

loop_
_atom_site_aniso_label
_atom_site_aniso_U_11
_atom_site_aniso_U_22
_atom_site_aniso_U_33
_atom_site_aniso_U_23
_atom_site_aniso_U_13
_atom_site_aniso_U_12
Cl1 0.0677(5) 0.1217(8) 0.0647(5) -0.0018(5) 0.0184(4) -0.0187(5)
Cl2 0.0892(7) 0.1402(9) 0.0667(5) 0.0325(5) 0.0276(5) 0.0434(6)
O1 0.0583(13) 0.0409(10) 0.0690(13) -0.0024(9) 0.0068(10) 0.0007(9)
O4 0.0558(13) 0.0418(10) 0.0838(15) 0.0099(9) 0.0113(11) 0.0014(9)
N1 0.0367(11) 0.0372(9) 0.0477(10) 0.0034(8) -0.0007(9) 0.0001(8)
O5 0.0487(11) 0.0460(11) 0.122(2) 0.0153(12) -0.0063(12) 0.0069(10)
N2 0.0387(11) 0.0402(11) 0.0639(13) -0.0080(10) -0.0052(10) 0.0040(9)
O2 0.0440(11) 0.0464(10) 0.0829(14) -0.0127(9) 0.0036(10) -0.0084(9)
C14 0.0401(13) 0.0389(12) 0.0472(13) 0.0019(10) -0.0076(10) -0.0092(10)
C35 0.0402(13) 0.0376(12) 0.0545(14) 0.0043(11) -0.0051(11) 0.0052(10)
C9 0.0354(12) 0.0367(12) 0.0534(14) 0.0061(10) -0.0047(10) -0.0004(10)
C11 0.0416(13) 0.0394(13) 0.0534(13) -0.0005(11) 0.0044(11) -0.0042(10)
C36 0.0454(14) 0.0408(13) 0.0724(16) 0.0006(12) -0.0008(13) 0.0057(11)
C32 0.0421(14) 0.0434(14) 0.0772(19) 0.0018(13) -0.0034(12) 0.0018(11)
C1 0.0452(13) 0.0421(13) 0.0465(13) 0.0050(10) -0.0038(10) 0.0080(10)
C31 0.0416(14) 0.0355(13) 0.084(2) -0.0019(13) -0.0081(14) 0.0022(10)
C17 0.0440(15) 0.0680(17) 0.0492(14) -0.0009(13) -0.0005(12) -0.0169(13)
C33 0.0348(13) 0.0444(13) 0.0675(16) -0.0004(12) -0.0005(11) 0.0048(10)
C34 0.0401(13) 0.0438(14) 0.0587(15) -0.0010(11) -0.0043(11) 0.0065(11)
C10 0.0408(13) 0.0355(12) 0.0596(15) -0.0015(11) -0.0016(12) -0.0033(10)
C40 0.0505(16) 0.0480(14) 0.0606(16) -0.0024(13) -0.0082(14) 0.0036(13)
C30 0.0391(13) 0.0398(13) 0.0799(19) -0.0148(13) -0.0088(13) 0.0024(10)
C12 0.0374(12) 0.0407(12) 0.0492(13) 0.0029(11) -0.0008(10) -0.0025(10)
C15 0.0444(14) 0.0413(13) 0.0560(14) 0.0072(11) -0.0024(11) -0.0063(11)
C13 0.0413(13) 0.0378(13) 0.0487(13) 0.0038(10) -0.0074(11) -0.0041(10)
C38 0.0560(18) 0.075(2) 0.0563(16) 0.0175(15) 0.0029(14) 0.0234(16)
C8 0.0424(14) 0.0439(13) 0.0640(16) 0.0101(12) 0.0029(12) -0.0019(11)
O3 0.0571(13) 0.0735(14) 0.1102(19) -0.0256(13) 0.0215(13) -0.0080(10)
C20 0.0560(17) 0.0431(14) 0.0612(16) -0.0030(12) 0.0047(13) -0.0025(12)
C23 0.0606(18) 0.0680(18) 0.0608(17) -0.0046(14) -0.0064(14) 0.0052(14)
C6 0.0525(15) 0.0565(15) 0.0544(14) 0.0079(12) 0.0049(13) 0.0089(12)
O6 0.0648(14) 0.0847(16) 0.0951(17) 0.0260(14) -0.0004(13) 0.0014(12)
C19 0.0484(16) 0.0484(14) 0.0542(15) 0.0095(12) -0.0102(13) -0.0073(12)
C16 0.0454(14) 0.0565(16) 0.0665(17) -0.0030(13) -0.0031(13) -0.0029(12)
C41 0.0548(17) 0.0479(15) 0.0689(18) -0.0038(13) -0.0080(14) 0.0041(13)
C37 0.0464(15) 0.0537(16) 0.084(2) 0.0176(15) 0.0068(14) 0.0051(12)
C18 0.0556(18) 0.0620(17) 0.0495(15) 0.0135(13) -0.0094(14) -0.0149(14)
C39 0.068(2) 0.0631(18) 0.0546(17) -0.0102(14) -0.0114(15) 0.0252(16)
C27 0.0485(15) 0.0660(17) 0.0636(16) -0.0245(14) -0.0013(13) -0.0057(13)
C2 0.0564(17) 0.0599(16) 0.0520(16) -0.0019(12) -0.0079(12) 0.0020(13)
C28 0.0421(15) 0.0725(19) 0.084(2) -0.0304(18) -0.0004(15) 0.0031(14)
C29 0.0433(14) 0.0489(15) 0.087(2) -0.0235(15) -0.0078(15) 0.0054(12)
C7 0.0454(15) 0.0592(17) 0.0649(16) 0.0144(14) 0.0074(13) 0.0008(12)
C22 0.0465(14) 0.0549(15) 0.0571(15) -0.0131(12) -0.0029(12) -0.0047(12)
C21 0.077(2) 0.065(2) 0.117(3) -0.033(2) 0.012(2) -0.0157(17)
C24 0.087(3) 0.096(3) 0.061(2) 0.0035(19) -0.0099(19) 0.003(2)
C26 0.070(2) 0.095(3) 0.066(2) -0.0204(19) 0.0125(17) -0.007(2)
C42 0.091(3) 0.0568(18) 0.122(3) 0.016(2) -0.015(2) 0.0132(18)
C5 0.071(2) 0.079(2) 0.0608(17) -0.0016(16) 0.0118(15) 0.0104(17)
C4 0.092(3) 0.086(2) 0.0543(18) -0.0092(17) 0.0037(18) 0.0167(19)
C3 0.080(2) 0.0688(19) 0.0568(18) -0.0091(15) -0.0135(17) 0.0044(17)
C25 0.090(3) 0.110(3) 0.057(2) -0.0056(19) 0.008(2) -0.012(2)

loop_
_atom_type_symbol
_atom_type_description
_atom_type_scat_dispersion_real
_atom_type_scat_dispersion_imag
_atom_type_scat_source
C C 0.0033 0.0016 'International Tables Vol C Tables 4.2.6.8 and 6.1.1.4'
H H 0.0000 0.0000 'International Tables Vol C Tables 4.2.6.8 and 6.1.1.4'
N N 0.0061 0.0033 'International Tables Vol C Tables 4.2.6.8 and 6.1.1.4'
O O 0.0106 0.0060 'International Tables Vol C Tables 4.2.6.8 and 6.1.1.4'
Cl Cl 0.1484 0.1585 'International Tables Vol C Tables 4.2.6.8 and 6.1.1.4'

loop_
_geom_angle_atom_site_label_1
_geom_angle_atom_site_label_2
_geom_angle_atom_site_label_3
_geom_angle
C9 N1 C12 108.05(19)
C9 N1 C1 119.4(2)
C12 N1 C1 132.0(2)
C41 O5 C31 120.6(2)
C30 N2 C33 108.5(2)
C30 N2 C22 120.4(2)
C33 N2 C22 130.7(2)
C20 O2 C10 120.4(2)
C15 C14 C19 118.4(2)
C15 C14 C13 122.9(2)
C19 C14 C13 118.7(2)
C40 C35 C36 119.4(3)
C40 C35 C34 117.9(2)
C36 C35 C34 122.6(2)
C10 C9 N1 107.6(2)
C10 C9 C8 130.8(2)
N1 C9 C8 121.4(2)
C10 C11 C12 107.7(2)
C37 C36 C35 120.1(3)
C31 C32 C33 107.8(3)
C2 C1 N1 122.2(2)
C2 C1 C6 120.2(2)
N1 C1 C6 117.6(2)
C30 C31 O5 120.1(3)
C30 C31 C32 109.1(2)
O5 C31 C32 130.5(3)
C18 C17 C16 121.4(3)
C18 C17 Cl1 119.7(2)
C16 C17 Cl1 118.9(2)
C32 C33 N2 106.9(2)
C32 C33 C34 124.0(3)
N2 C33 C34 124.9(2)
O4 C34 C33 122.4(3)
O4 C34 C35 120.4(2)
C33 C34 C35 116.8(2)
C9 C10 C11 109.1(2)
C9 C10 O2 119.2(2)
C11 C10 O2 131.4(2)
C35 C40 C39 120.5(3)
C31 C30 N2 107.7(2)
C31 C30 C29 132.4(3)
N2 C30 C29 119.9(3)
C11 C12 N1 107.4(2)
C11 C12 C13 123.6(2)
N1 C12 C13 125.3(2)
C14 C15 C16 121.0(2)
O1 C13 C12 122.7(2)
O1 C13 C14 120.2(2)
C12 C13 C14 116.6(2)
C37 C38 C39 121.8(3)
C37 C38 Cl2 119.5(3)
C39 C38 Cl2 118.7(3)
C7 C8 C9 119.0(3)
O3 C20 O2 124.2(3)
O3 C20 C21 125.2(3)
O2 C20 C21 110.7(3)
C24 C23 C22 119.4(3)
C5 C6 C1 118.2(3)
C5 C6 C7 121.0(3)
C1 C6 C7 120.7(2)
C18 C19 C14 121.2(3)
C15 C16 C17 118.2(3)
O6 C41 O5 123.3(3)
O6 C41 C42 126.0(3)
O5 C41 C42 110.7(3)
C38 C37 C36 119.3(3)
C17 C18 C19 119.6(3)
C38 C39 C40 118.7(3)
C26 C27 C22 117.7(3)
C26 C27 C28 121.8(3)
C22 C27 C28 120.4(3)
C3 C2 C1 119.1(3)
C29 C28 C27 120.4(3)
C28 C29 C30 120.4(3)
C8 C7 C6 120.7(3)
C23 C22 N2 122.4(3)
C23 C22 C27 120.3(3)
N2 C22 C27 117.2(3)
C23 C24 C25 120.7(4)
C25 C26 C27 121.8(3)
C4 C5 C6 121.3(3)
C5 C4 C3 119.6(3)
C2 C3 C4 121.5(3)
C26 C25 C24 119.8(4)

loop_
_geom_bond_atom_site_label_1
_geom_bond_atom_site_label_2
_geom_bond_distance
Cl1 C17 1.743(3)
Cl2 C38 1.744(3)
O1 C13 1.215(3)
O4 C34 1.220(3)
N1 C9 1.392(3)
N1 C12 1.401(3)
N1 C1 1.411(3)
O5 C41 1.335(4)
O5 C31 1.385(4)
N2 C30 1.390(3)
N2 C33 1.401(3)
N2 C22 1.411(4)
O2 C20 1.342(3)
O2 C10 1.387(3)
C14 C15 1.386(4)
C14 C19 1.388(4)
C14 C13 1.500(3)
C35 C40 1.376(4)
C35 C36 1.391(4)
C35 C34 1.503(4)
C9 C10 1.378(4)
C9 C8 1.417(3)
C11 C10 1.384(3)
C11 C12 1.395(4)
C36 C37 1.384(4)
C32 C31 1.391(4)
C32 C33 1.394(4)
C1 C2 1.401(4)
C1 C6 1.413(4)
C31 C30 1.369(5)
C17 C18 1.361(4)
C17 C16 1.391(4)
C33 C34 1.462(4)
C40 C39 1.391(4)
C30 C29 1.421(4)
C12 C13 1.462(3)
C15 C16 1.389(4)
C38 C37 1.369(5)
C38 C39 1.371(5)
C8 C7 1.345(4)
O3 C20 1.190(3)
C20 C21 1.492(4)
C23 C24 1.381(5)
C23 C22 1.393(4)
C6 C5 1.402(4)
C6 C7 1.426(4)
O6 C41 1.193(4)
C19 C18 1.371(4)
C41 C42 1.480(4)
C27 C26 1.404(5)
C27 C22 1.412(4)
C27 C28 1.433(5)
C2 C3 1.378(4)
C28 C29 1.328(5)
C24 C25 1.396(6)
C26 C25 1.353(5)
C5 C4 1.372(5)
C4 C3 1.382(5)
